data_7017422
loop_
_publ_author_name
'Garden, Jennifer A.'
'Kennedy, Alan R.'
'Mulvey, Robert E.'
'Robertson, Stuart D.'

_publ_section_title
;
 Neutral zinc, lower-order zincate and higher-order zincate derivatives of
 pyrrole: synthesis and structural characterisation of zinc complexes with
 one, two, three or four pyrrolyl ligands.
;
_journal_issue 44
_journal_name_full 'Dalton transactions (Cambridge, England : 2003)'
_journal_page_first 11945
_journal_page_last 11954
_journal_paper_doi 10.1039/c1dt11430a
_journal_volume 40
_journal_year 2011
_chemical_formula_moiety 'C14 H24 N4 Zn'
_chemical_formula_sum 'C14 H24 N4 Zn'
_chemical_formula_weight 313.74
_chemical_name_systematic
;
?
;
_space_group_IT_number 33
_symmetry_cell_setting orthorhombic
_symmetry_space_group_name_Hall 'P 2c -2n'
_symmetry_space_group_name_H-M 'P n a 21'
_atom_sites_solution_hydrogens geom
_atom_sites_solution_primary direct
_atom_sites_solution_secondary difmap
_audit_creation_method SHELXL-97
_cell_angle_alpha 90.00
_cell_angle_beta 90.00
_cell_angle_gamma 90.00
_cell_formula_units_Z 4
_cell_length_a 15.4350(3)
_cell_length_b 10.3607(2)
_cell_length_c 9.7566(2)
_cell_measurement_reflns_used 18684
_cell_measurement_temperature 123(2)
_cell_measurement_theta_max 29.4172
_cell_measurement_theta_min 3.1508
_cell_volume 1560.25(5)
_computing_cell_refinement
;
CrysAlisPro, Oxford Diffraction Ltd.,
Version 1.171.34.40 (release 27-08-2010 CrysAlis171 .NET)
(compiled Aug 27 2010,11:50:40)
;
_computing_data_collection
;
CrysAlisPro, Oxford Diffraction Ltd.,
Version 1.171.34.40 (release 27-08-2010 CrysAlis171 .NET)
(compiled Aug 27 2010,11:50:40)
;
_computing_data_reduction
;
CrysAlisPro, Oxford Diffraction Ltd.,
Version 1.171.34.40 (release 27-08-2010 CrysAlis171 .NET)
(compiled Aug 27 2010,11:50:40)
;
_computing_structure_refinement 'SHELXL-97 (Sheldrick, 1997)'
_computing_structure_solution 'SHELXS-97 (Sheldrick, 1990)'
_diffrn_ambient_temperature 123(2)
_diffrn_measured_fraction_theta_full 0.998
_diffrn_measured_fraction_theta_max 0.970
_diffrn_measurement_device_type 'Xcalibur, Eos'
_diffrn_radiation_monochromator graphite
_diffrn_radiation_source 'fine-focus sealed tube'
_diffrn_radiation_type MoK\a
_diffrn_radiation_wavelength 0.71073
_diffrn_reflns_av_R_equivalents 0.0300
_diffrn_reflns_av_sigmaI/netI 0.0186
_diffrn_reflns_limit_h_max 21
_diffrn_reflns_limit_h_min -21
_diffrn_reflns_limit_k_max 14
_diffrn_reflns_limit_k_min -14
_diffrn_reflns_limit_l_max 13
_diffrn_reflns_limit_l_min -13
_diffrn_reflns_number 29629
_diffrn_reflns_theta_full 27.50
_diffrn_reflns_theta_max 29.48
_diffrn_reflns_theta_min 3.16
_exptl_absorpt_coefficient_mu 1.568
_exptl_absorpt_correction_T_max 1.00000
_exptl_absorpt_correction_T_min 0.57036
_exptl_absorpt_correction_type multi-scan
_exptl_absorpt_process_details
;
CrysAlisPro, Oxford Diffraction Ltd.,
Version 1.171.34.40 (release 27-08-2010 CrysAlis171 .NET)
(compiled Aug 27 2010,11:50:40)
Empirical absorption correction using spherical harmonics,
implemented in SCALE3 ABSPACK scaling algorithm.
;
_exptl_crystal_colour colourless
_exptl_crystal_density_diffrn 1.336
_exptl_crystal_density_method 'not measured'
_exptl_crystal_description block
_exptl_crystal_F_000 664
_exptl_crystal_size_max 0.16
_exptl_crystal_size_mid 0.14
_exptl_crystal_size_min 0.06
_refine_diff_density_max 0.730
_refine_diff_density_min -0.299
_refine_diff_density_rms 0.045
_refine_ls_abs_structure_details 'Flack H D (1983), Acta Cryst. A39, 876-881'
_refine_ls_abs_structure_Flack 0.248(9)
_refine_ls_extinction_method none
_refine_ls_goodness_of_fit_ref 1.030
_refine_ls_hydrogen_treatment constr
_refine_ls_matrix_type full
_refine_ls_number_parameters 177
_refine_ls_number_reflns 4140
_refine_ls_number_restraints 1
_refine_ls_restrained_S_all 1.029
_refine_ls_R_factor_all 0.0264
_refine_ls_R_factor_gt 0.0239
_refine_ls_shift/su_max 0.001
_refine_ls_shift/su_mean 0.000
_refine_ls_structure_factor_coef Fsqd
_refine_ls_weighting_details 'calc w=1/[\s^2^(Fo^2^)+(0.0336P)^2^+0.3547P] where P=(Fo^2^+2Fc^2^)/3'
_refine_ls_weighting_scheme calc
_refine_ls_wR_factor_gt 0.0569
_refine_ls_wR_factor_ref 0.0582
_reflns_number_gt 3913
_reflns_number_total 4140
_reflns_threshold_expression >2sigma(I)
_cod_data_source_file c1dt11430a.txt
_cod_data_source_block jag114sr
_cod_original_sg_symbol_H-M Pna21
_cod_database_code 7017422

loop_
_symmetry_equiv_pos_as_xyz
'x, y, z'
'-x, -y, z+1/2'
'x+1/2, -y+1/2, z'
'-x+1/2, y+1/2, z+1/2'

loop_
_atom_site_label
_atom_site_type_symbol
_atom_site_fract_x
_atom_site_fract_y
_atom_site_fract_z
_atom_site_U_iso_or_equiv
_atom_site_adp_type
_atom_site_occupancy
_atom_site_symmetry_multiplicity
_atom_site_calc_flag
_atom_site_refinement_flags
Zn1 Zn 0.186027(10) 0.314446(14) 0.26180(3) 0.01567(5) Uani 1 1 d .
N1 N 0.17045(10) 0.32699(13) 0.06431(15) 0.0169(3) Uani 1 1 d .
C1 C 0.22104(11) 0.38860(15) -0.03193(17) 0.0196(3) Uani 1 1 d .
H1A H 0.2742 0.4312 -0.0132 0.024 Uiso 1 1 calc R
C2 C 0.18314(11) 0.37935(19) -0.15929(18) 0.0233(4) Uani 1 1 d .
H2A H 0.2051 0.4136 -0.2427 0.028 Uiso 1 1 calc R
C3 C 0.10518(13) 0.30900(17) -0.14217(19) 0.0241(4) Uani 1 1 d .
H3A H 0.0645 0.2868 -0.2114 0.029 Uiso 1 1 calc R
C4 C 0.10021(11) 0.27919(16) -0.00466(17) 0.0193(3) Uani 1 1 d .
H4A H 0.0543 0.2320 0.0366 0.023 Uiso 1 1 calc R
N2 N 0.12605(10) 0.17217(14) 0.35016(15) 0.0202(3) Uani 1 1 d .
C5 C 0.10476(10) 0.05950(15) 0.28487(17) 0.0196(4) Uani 1 1 d .
H5A H 0.1184 0.0400 0.1922 0.024 Uiso 1 1 calc R
C6 C 0.06080(11) -0.02149(18) 0.3727(2) 0.0254(4) Uani 1 1 d .
H6A H 0.0386 -0.1048 0.3520 0.030 Uiso 1 1 calc R
C7 C 0.05514(11) 0.04355(18) 0.4996(2) 0.0268(4) Uani 1 1 d .
H7A H 0.0283 0.0129 0.5809 0.032 Uiso 1 1 calc R
C8 C 0.09636(13) 0.16074(18) 0.48171(18) 0.0249(4) Uani 1 1 d .
H8A H 0.1031 0.2244 0.5510 0.030 Uiso 1 1 calc R
N3 N 0.16637(10) 0.49969(14) 0.35083(15) 0.0188(3) Uani 1 1 d .
N4 N 0.31448(9) 0.33123(14) 0.32976(17) 0.0175(3) Uani 1 1 d .
C10 C 0.38046(12) 0.28180(17) 0.23279(18) 0.0251(4) Uani 1 1 d .
H10A H 0.4385 0.2997 0.2689 0.038 Uiso 1 1 calc R
H10B H 0.3734 0.3245 0.1439 0.038 Uiso 1 1 calc R
H10C H 0.3731 0.1884 0.2215 0.038 Uiso 1 1 calc R
C11 C 0.32642(12) 0.26257(19) 0.46143(19) 0.0254(4) Uani 1 1 d .
H11A H 0.3844 0.2808 0.4975 0.038 Uiso 1 1 calc R
H11B H 0.3201 0.1695 0.4467 0.038 Uiso 1 1 calc R
H11C H 0.2827 0.2920 0.5272 0.038 Uiso 1 1 calc R
C12 C 0.24828(12) 0.53075(16) 0.42368(18) 0.0221(3) Uani 1 1 d .
H12A H 0.2458 0.4961 0.5181 0.027 Uiso 1 1 calc R
H12B H 0.2552 0.6256 0.4296 0.027 Uiso 1 1 calc R
C13 C 0.32596(11) 0.47257(17) 0.3483(2) 0.0213(3) Uani 1 1 d .
H13A H 0.3322 0.5144 0.2575 0.026 Uiso 1 1 calc R
H13B H 0.3795 0.4891 0.4013 0.026 Uiso 1 1 calc R
C14 C 0.15300(15) 0.59379(17) 0.2387(2) 0.0303(4) Uani 1 1 d .
H14A H 0.1461 0.6804 0.2774 0.045 Uiso 1 1 calc R
H14B H 0.1008 0.5707 0.1871 0.045 Uiso 1 1 calc R
H14C H 0.2032 0.5926 0.1772 0.045 Uiso 1 1 calc R
C15 C 0.09212(12) 0.5094(2) 0.4462(2) 0.0296(4) Uani 1 1 d .
H15A H 0.0873 0.5982 0.4798 0.044 Uiso 1 1 calc R
H15B H 0.1012 0.4509 0.5238 0.044 Uiso 1 1 calc R
H15C H 0.0387 0.4854 0.3981 0.044 Uiso 1 1 calc R

loop_
_atom_site_aniso_label
_atom_site_aniso_U_11
_atom_site_aniso_U_22
_atom_site_aniso_U_33
_atom_site_aniso_U_23
_atom_site_aniso_U_13
_atom_site_aniso_U_12
Zn1 0.01936(8) 0.01551(8) 0.01214(8) 0.00003(9) 0.00013(10) -0.00376(6)
N1 0.0213(6) 0.0173(7) 0.0121(7) -0.0002(5) -0.0001(5) -0.0021(5)
C1 0.0227(8) 0.0180(7) 0.0183(8) 0.0005(6) 0.0017(6) -0.0028(6)
C2 0.0303(10) 0.0253(9) 0.0144(8) 0.0029(7) 0.0026(6) 0.0014(7)
C3 0.0248(9) 0.0311(10) 0.0163(8) -0.0012(7) -0.0042(7) 0.0016(7)
C4 0.0180(7) 0.0224(8) 0.0175(8) -0.0019(6) -0.0003(6) 0.0003(6)
N2 0.0238(7) 0.0204(7) 0.0164(7) 0.0021(5) 0.0015(6) -0.0048(5)
C5 0.0182(7) 0.0183(7) 0.0223(11) 0.0008(6) -0.0026(6) -0.0017(5)
C6 0.0182(8) 0.0213(8) 0.0367(10) 0.0079(7) -0.0024(7) -0.0035(6)
C7 0.0189(8) 0.0328(9) 0.0287(9) 0.0153(8) 0.0024(7) -0.0006(7)
C8 0.0281(9) 0.0290(9) 0.0177(8) 0.0029(7) 0.0036(7) -0.0011(7)
N3 0.0220(6) 0.0189(7) 0.0155(6) -0.0007(5) -0.0005(5) 0.0013(5)
N4 0.0195(7) 0.0163(7) 0.0167(7) 0.0018(5) 0.0009(5) -0.0014(5)
C10 0.0248(8) 0.0235(8) 0.0271(11) 0.0011(7) 0.0052(7) 0.0029(6)
C11 0.0285(9) 0.0268(9) 0.0208(9) 0.0073(7) -0.0030(7) -0.0004(7)
C12 0.0254(8) 0.0181(7) 0.0228(8) -0.0040(6) -0.0033(7) -0.0015(6)
C13 0.0200(8) 0.0167(8) 0.0273(9) 0.0000(7) -0.0011(6) -0.0053(6)
C14 0.0452(10) 0.0208(8) 0.0249(12) 0.0033(7) -0.0065(8) 0.0076(7)
C15 0.0239(9) 0.0338(10) 0.0310(10) -0.0087(8) 0.0038(8) 0.0045(8)

loop_
_atom_type_symbol
_atom_type_description
_atom_type_scat_dispersion_real
_atom_type_scat_dispersion_imag
_atom_type_scat_source
C C 0.0033 0.0016 'International Tables Vol C Tables 4.2.6.8 and 6.1.1.4'
H H 0.0000 0.0000 'International Tables Vol C Tables 4.2.6.8 and 6.1.1.4'
N N 0.0061 0.0033 'International Tables Vol C Tables 4.2.6.8 and 6.1.1.4'
Zn Zn 0.2839 1.4301 'International Tables Vol C Tables 4.2.6.8 and 6.1.1.4'

loop_
_geom_angle_atom_site_label_1
_geom_angle_atom_site_label_2
_geom_angle_atom_site_label_3
_geom_angle
N2 Zn1 N1 115.55(6)
N2 Zn1 N4 111.90(6)
N1 Zn1 N4 115.10(6)
N2 Zn1 N3 115.80(6)
N1 Zn1 N3 109.04(6)
N4 Zn1 N3 86.04(6)
C4 N1 C1 106.35(14)
C4 N1 Zn1 124.08(12)
C1 N1 Zn1 129.46(12)
C2 C1 N1 110.00(15)
C2 C1 H1A 125.0
N1 C1 H1A 125.0
C1 C2 C3 106.87(15)
C1 C2 H2A 126.6
C3 C2 H2A 126.6
C4 C3 C2 106.10(16)
C4 C3 H3A 127.0
C2 C3 H3A 127.0
N1 C4 C3 110.68(16)
N1 C4 H4A 124.7
C3 C4 H4A 124.7
C8 N2 C5 106.39(14)
C8 N2 Zn1 129.93(13)
C5 N2 Zn1 123.68(12)
N2 C5 C6 110.35(15)
N2 C5 H5A 124.8
C6 C5 H5A 124.8
C5 C6 C7 106.56(16)
C5 C6 H6A 126.7
C7 C6 H6A 126.7
C8 C7 C6 106.29(16)
C8 C7 H7A 126.9
C6 C7 H7A 126.9
N2 C8 C7 110.40(17)
N2 C8 H8A 124.8
C7 C8 H8A 124.8
C15 N3 C14 108.19(15)
C15 N3 C12 110.10(14)
C14 N3 C12 109.25(15)
C15 N3 Zn1 115.36(12)
C14 N3 Zn1 108.19(10)
C12 N3 Zn1 105.62(10)
C11 N4 C10 107.61(13)
C11 N4 C13 110.69(15)
C10 N4 C13 109.65(13)
C11 N4 Zn1 110.62(11)
C10 N4 Zn1 114.78(11)
C13 N4 Zn1 103.46(10)
N4 C10 H10A 109.5
N4 C10 H10B 109.5
H10A C10 H10B 109.5
N4 C10 H10C 109.5
H10A C10 H10C 109.5
H10B C10 H10C 109.5
N4 C11 H11A 109.5
N4 C11 H11B 109.5
H11A C11 H11B 109.5
N4 C11 H11C 109.5
H11A C11 H11C 109.5
H11B C11 H11C 109.5
N3 C12 C13 110.57(14)
N3 C12 H12A 109.5
C13 C12 H12A 109.5
N3 C12 H12B 109.5
C13 C12 H12B 109.5
H12A C12 H12B 108.1
N4 C13 C12 110.68(14)
N4 C13 H13A 109.5
C12 C13 H13A 109.5
N4 C13 H13B 109.5
C12 C13 H13B 109.5
H13A C13 H13B 108.1
N3 C14 H14A 109.5
N3 C14 H14B 109.5
H14A C14 H14B 109.5
N3 C14 H14C 109.5
H14A C14 H14C 109.5
H14B C14 H14C 109.5
N3 C15 H15A 109.5
N3 C15 H15B 109.5
H15A C15 H15B 109.5
N3 C15 H15C 109.5
H15A C15 H15C 109.5
H15B C15 H15C 109.5

loop_
_geom_bond_atom_site_label_1
_geom_bond_atom_site_label_2
_geom_bond_distance
Zn1 N2 1.9425(14)
Zn1 N1 1.9461(15)
Zn1 N4 2.0978(14)
Zn1 N3 2.1284(15)
N1 C4 1.369(2)
N1 C1 1.378(2)
C1 C2 1.377(2)
C1 H1A 0.9500
C2 C3 1.417(3)
C2 H2A 0.9500
C3 C4 1.379(2)
C3 H3A 0.9500
C4 H4A 0.9500
N2 C8 1.368(2)
N2 C5 1.370(2)
C5 C6 1.378(2)
C5 H5A 0.9500
C6 C7 1.412(3)
C6 H6A 0.9500
C7 C8 1.382(2)
C7 H7A 0.9500
C8 H8A 0.9500
N3 C15 1.480(2)
N3 C14 1.480(2)
N3 C12 1.486(2)
N4 C11 1.480(2)
N4 C10 1.481(2)
N4 C13 1.486(2)
C10 H10A 0.9800
C10 H10B 0.9800
C10 H10C 0.9800
C11 H11A 0.9800
C11 H11B 0.9800
C11 H11C 0.9800
C12 C13 1.530(2)
C12 H12A 0.9900
C12 H12B 0.9900
C13 H13A 0.9900
C13 H13B 0.9900
C14 H14A 0.9800
C14 H14B 0.9800
C14 H14C 0.9800
C15 H15A 0.9800
C15 H15B 0.9800
C15 H15C 0.9800

loop_
_geom_torsion_atom_site_label_1
_geom_torsion_atom_site_label_2
_geom_torsion_atom_site_label_3
_geom_torsion_atom_site_label_4
_geom_torsion
N2 Zn1 N1 C4 25.30(15)
N4 Zn1 N1 C4 158.18(13)
N3 Zn1 N1 C4 -107.17(13)
N2 Zn1 N1 C1 -158.92(14)
N4 Zn1 N1 C1 -26.04(16)
N3 Zn1 N1 C1 68.60(16)
C4 N1 C1 C2 -0.10(19)
Zn1 N1 C1 C2 -176.46(12)
N1 C1 C2 C3 0.1(2)
C1 C2 C3 C4 -0.1(2)
C1 N1 C4 C3 0.05(19)
Zn1 N1 C4 C3 176.65(12)
C2 C3 C4 N1 0.0(2)
N1 Zn1 N2 C8 -153.01(16)
N4 Zn1 N2 C8 72.65(18)
N3 Zn1 N2 C8 -23.76(19)
N1 Zn1 N2 C5 26.43(16)
N4 Zn1 N2 C5 -107.91(14)
N3 Zn1 N2 C5 155.68(13)
C8 N2 C5 C6 1.09(19)
Zn1 N2 C5 C6 -178.47(12)
N2 C5 C6 C7 -0.57(19)
C5 C6 C7 C8 -0.2(2)
C5 N2 C8 C7 -1.2(2)
Zn1 N2 C8 C7 178.32(13)
C6 C7 C8 N2 0.8(2)
N2 Zn1 N3 C15 -15.73(15)
N1 Zn1 N3 C15 116.61(13)
N4 Zn1 N3 C15 -128.18(13)
N2 Zn1 N3 C14 -137.02(12)
N1 Zn1 N3 C14 -4.67(14)
N4 Zn1 N3 C14 110.53(13)
N2 Zn1 N3 C12 106.10(11)
N1 Zn1 N3 C12 -121.56(11)
N4 Zn1 N3 C12 -6.35(11)
N2 Zn1 N4 C11 -18.79(14)
N1 Zn1 N4 C11 -153.35(11)
N3 Zn1 N4 C11 97.46(12)
N2 Zn1 N4 C10 103.20(12)
N1 Zn1 N4 C10 -31.35(13)
N3 Zn1 N4 C10 -140.55(12)
N2 Zn1 N4 C13 -137.37(11)
N1 Zn1 N4 C13 88.08(12)
N3 Zn1 N4 C13 -21.11(11)
C15 N3 C12 C13 157.99(15)
C14 N3 C12 C13 -83.34(17)
Zn1 N3 C12 C13 32.83(16)
C11 N4 C13 C12 -73.04(18)
C10 N4 C13 C12 168.38(14)
Zn1 N4 C13 C12 45.48(16)
N3 C12 C13 N4 -55.42(19)
